data_4317112
loop_
_publ_author_name
'Zhaoping Ni'
'Matthew P. Shores'

_publ_section_title
;
 Supramolecular Effects on Anion-Dependent Spin-State Switching Properties
 in Heteroleptic Iron(II) Complexes
;
_journal_name_full 'Inorganic Chemistry'
_journal_page_first 10727
_journal_page_last 10735
_journal_paper_doi 10.1021/ic102004c
_journal_volume 49
_journal_year 2010
_chemical_formula_moiety '2(C22 H36 Fe N10), C O, 4(Br)'
_chemical_formula_sum 'C45 H72 Br4 Fe2 N20 O'
_chemical_formula_weight 1340.53
_chemical_name_systematic
; 
 ? 
;
_space_group_IT_number 14
_symmetry_cell_setting monoclinic
_symmetry_space_group_name_Hall '-P 2ybc'
_symmetry_space_group_name_H-M 'P 1 21/c 1'
_atom_sites_solution_hydrogens geom
_atom_sites_solution_primary direct
_atom_sites_solution_secondary difmap
_audit_creation_method 'Bruker SHELXTL'
_cell_angle_alpha 90.00
_cell_angle_beta 105.885(2)
_cell_angle_gamma 90.00
_cell_formula_units_Z 2
_cell_length_a 15.7706(7)
_cell_length_b 9.8001(4)
_cell_length_c 18.4582(8)
_cell_measurement_reflns_used 9779
_cell_measurement_temperature 100(2)
_cell_measurement_theta_max 33.208
_cell_measurement_theta_min 2.568
_cell_volume 2743.8(2)
_computing_cell_refinement 'Bruker SMART'
_computing_data_collection 'Bruker SMART'
_computing_data_reduction 'Bruker SAINT'
_computing_molecular_graphics 'Bruker SHELXTL'
_computing_publication_material 'Bruker SHELXTL'
_computing_structure_refinement 'Bruker SHELXTL'
_computing_structure_solution 'Bruker SHELXTL'
_diffrn_ambient_temperature 100(2)
_diffrn_measured_fraction_theta_full 0.994
_diffrn_measured_fraction_theta_max 0.994
_diffrn_measurement_device_type 'CCD area detector'
_diffrn_measurement_method 'phi and omega scans'
_diffrn_radiation_monochromator graphite
_diffrn_radiation_source 'fine-focus sealed tube'
_diffrn_radiation_type MoK\a
_diffrn_radiation_wavelength 0.71073
_diffrn_reflns_av_R_equivalents 0.0201
_diffrn_reflns_av_sigmaI/netI 0.0198
_diffrn_reflns_limit_h_max 24
_diffrn_reflns_limit_h_min -24
_diffrn_reflns_limit_k_max 15
_diffrn_reflns_limit_k_min -14
_diffrn_reflns_limit_l_max 28
_diffrn_reflns_limit_l_min -28
_diffrn_reflns_number 39483
_diffrn_reflns_theta_full 33.22
_diffrn_reflns_theta_max 33.22
_diffrn_reflns_theta_min 1.34
_exptl_absorpt_coefficient_mu 3.496
_exptl_absorpt_correction_T_max 0.5121
_exptl_absorpt_correction_T_min 0.2909
_exptl_absorpt_correction_type multi-scan
_exptl_absorpt_process_details 'SADABS, Bruker(2000)'
_exptl_crystal_colour orange-red
_exptl_crystal_density_diffrn 1.623
_exptl_crystal_density_method 'not measured'
_exptl_crystal_description block
_exptl_crystal_F_000 1364
_exptl_crystal_size_max 0.47
_exptl_crystal_size_mid 0.31
_exptl_crystal_size_min 0.22
_refine_diff_density_max 1.197
_refine_diff_density_min -1.098
_refine_diff_density_rms 0.107
_refine_ls_extinction_method none
_refine_ls_goodness_of_fit_ref 1.048
_refine_ls_hydrogen_treatment constr
_refine_ls_matrix_type full
_refine_ls_number_parameters 324
_refine_ls_number_reflns 10468
_refine_ls_number_restraints 0
_refine_ls_restrained_S_all 1.048
_refine_ls_R_factor_all 0.0548
_refine_ls_R_factor_gt 0.0390
_refine_ls_shift/su_max 0.001
_refine_ls_shift/su_mean 0.000
_refine_ls_structure_factor_coef Fsqd
_refine_ls_weighting_details 'calc w=1/[\s^2^(Fo^2^)+(0.0382P)^2^+5.4210P] where P=(Fo^2^+2Fc^2^)/3'
_refine_ls_weighting_scheme calc
_refine_ls_wR_factor_gt 0.0913
_refine_ls_wR_factor_ref 0.1040
_reflns_number_gt 8364
_reflns_number_total 10468
_reflns_threshold_expression >2sigma(I)
_cod_data_source_file ic102004c_si_002_1.cif
_cod_data_source_block 1b-LT
_cod_depositor_comments
;
The following automatic conversions were performed:

'_symmetry_cell_setting' value 'Monoclinic' changed to 'monoclinic'
according to the built-in table from CIF Core dictionary named
'cif_core.dic' version 2.4.1 from 2010-06-29.

Automatic conversion script
Id: cif_fix_values 1646 2011-03-28 12:23:43Z adriana 
;
_cod_original_sg_symbol_H-M 'P 1 21/c 1 '
_cod_database_code 4317112

loop_
_symmetry_equiv_pos_as_xyz
'x, y, z'
'-x, y+1/2, -z+1/2'
'-x, -y, -z'
'x, -y-1/2, z-1/2'

loop_
_atom_site_label
_atom_site_type_symbol
_atom_site_fract_x
_atom_site_fract_y
_atom_site_fract_z
_atom_site_U_iso_or_equiv
_atom_site_adp_type
_atom_site_occupancy
_atom_site_symmetry_multiplicity
_atom_site_calc_flag
_atom_site_refinement_flags
_atom_site_disorder_assembly
_atom_site_disorder_group
Fe1 Fe 0.249915(18) 0.82484(3) 0.309039(15) 0.01635(6) Uani 1 1 d . A .
N1 N 0.37618(12) 0.78440(18) 0.36191(10) 0.0212(3) Uani 1 1 d . A .
N2 N 0.48606(15) 0.6158(2) 0.37334(13) 0.0374(5) Uani 1 1 d . A .
H2A H 0.5000 0.5381 0.3556 0.045 Uiso 1 1 calc R . .
N3 N 0.37291(13) 0.4963(2) 0.24301(11) 0.0274(4) Uani 1 1 d . . .
H3A H 0.4193 0.4494 0.2680 0.033 Uiso 0.726(12) 1 calc PR A 1
H3B H 0.4288 0.4726 0.2553 0.033 Uiso 0.274(12) 1 d PR A 2
N4 N 0.26533(11) 0.65122(18) 0.25866(9) 0.0188(3) Uani 1 1 d . . .
N5 N 0.20519(11) 0.73723(18) 0.38821(9) 0.0188(3) Uani 1 1 d . . .
N6 N 0.07547(13) 0.6918(2) 0.42542(10) 0.0258(4) Uani 1 1 d . . .
H6A H 0.0175 0.6890 0.4113 0.031 Uiso 1 1 calc R A .
N7 N -0.01828(12) 0.8049(2) 0.28490(10) 0.0259(4) Uani 1 1 d . . .
H7A H -0.0467 0.7757 0.3168 0.031 Uiso 1 1 calc R . .
N8 N 0.12060(11) 0.83761(18) 0.26228(9) 0.0186(3) Uani 1 1 d . . .
N9 N 0.25544(11) 1.00950(18) 0.35332(9) 0.0195(3) Uani 1 1 d . . .
N10 N 0.28620(11) 0.93175(18) 0.22791(9) 0.0198(3) Uani 1 1 d . . .
H10A H 0.3192 0.8774 0.2053 0.024 Uiso 1 1 calc R A .
H10D H 0.2370 0.9604 0.1916 0.024 Uiso 1 1 calc R . .
Br1 Br 0.145031(16) 0.19542(2) 0.104910(13) 0.02736(6) Uani 1 1 d . . .
Br2 Br 0.449756(15) 0.80318(2) 0.158961(18) 0.03368(7) Uani 1 1 d . . .
C1 C 0.43376(15) 0.8578(3) 0.42616(13) 0.0294(5) Uani 1 1 d . . .
H1A H 0.3970 0.8992 0.4560 0.035 Uiso 0.620(8) 1 calc PR B 1
H1B H 0.4637 0.9327 0.4069 0.035 Uiso 0.620(8) 1 calc PR B 1
H1C H 0.4243 0.9571 0.4181 0.035 Uiso 0.380(8) 1 d PR B 2
H1D H 0.4171 0.8331 0.4725 0.035 Uiso 0.380(8) 1 d PR B 2
C2A C 0.5025(3) 0.7680(4) 0.4770(2) 0.0301(10) Uiso 0.620(8) 1 d P B 1
H2B H 0.5458 0.8263 0.5126 0.036 Uiso 0.620(8) 1 calc PR B 1
H2C H 0.4736 0.7093 0.5069 0.036 Uiso 0.620(8) 1 calc PR B 1
C2B C 0.5250(5) 0.8280(8) 0.4368(4) 0.0377(18) Uiso 0.380(8) 1 d P B 2
H2D H 0.5585 0.8677 0.4855 0.045 Uiso 0.380(8) 1 calc PR B 2
H2E H 0.5446 0.8752 0.3967 0.045 Uiso 0.380(8) 1 calc PR B 2
C3 C 0.54934(17) 0.6811(3) 0.43613(17) 0.0370(6) Uani 1 1 d . . .
H3C H 0.5910 0.7370 0.4172 0.044 Uiso 0.620(8) 1 calc PR B 1
H3D H 0.5835 0.6108 0.4704 0.044 Uiso 0.620(8) 1 calc PR B 1
H3E H 0.6096 0.6722 0.4303 0.044 Uiso 0.380(8) 1 d PR B 2
H3F H 0.5480 0.6372 0.4841 0.044 Uiso 0.380(8) 1 d PR B 2
C4 C 0.40674(14) 0.6717(2) 0.34179(12) 0.0228(4) Uani 1 1 d . . .
C5 C 0.34452(13) 0.6010(2) 0.27734(11) 0.0196(3) Uani 1 1 d . A .
C6A C 0.3280(2) 0.4582(4) 0.1643(2) 0.0267(9) Uiso 0.726(12) 1 d P A 1
H6B H 0.3088 0.3617 0.1622 0.032 Uiso 0.726(12) 1 calc PR A 1
H6C H 0.3694 0.4678 0.1328 0.032 Uiso 0.726(12) 1 calc PR A 1
C6B C 0.3066(6) 0.4229(10) 0.1840(5) 0.029(2) Uiso 0.274(12) 1 d P A 2
H6D H 0.2689 0.3645 0.2060 0.034 Uiso 0.274(12) 1 calc PR A 2
H6E H 0.3348 0.3660 0.1529 0.034 Uiso 0.274(12) 1 calc PR A 2
C7 C 0.24976(17) 0.5485(3) 0.13455(13) 0.0303(5) Uani 1 1 d . . .
H7B H 0.2074 0.5015 0.0924 0.036 Uiso 0.726(12) 1 calc PR A 1
H7C H 0.2691 0.6330 0.1143 0.036 Uiso 0.726(12) 1 calc PR A 1
H7D H 0.2877 0.6227 0.1246 0.036 Uiso 0.274(12) 1 d PR A 2
H7E H 0.2085 0.5172 0.0868 0.036 Uiso 0.274(12) 1 d PR A 2
C8 C 0.20357(15) 0.5864(2) 0.19355(12) 0.0253(4) Uani 1 1 d . A .
H8A H 0.1545 0.6499 0.1714 0.030 Uiso 1 1 calc R . .
H8B H 0.1784 0.5034 0.2102 0.030 Uiso 1 1 calc R . .
C9 C 0.25991(15) 0.6791(2) 0.45889(11) 0.0242(4) Uani 1 1 d . A .
H9A H 0.2850 0.7544 0.4940 0.029 Uiso 1 1 calc R . .
H9B H 0.3096 0.6286 0.4484 0.029 Uiso 1 1 calc R . .
C10 C 0.20916(17) 0.5828(3) 0.49698(13) 0.0310(5) Uani 1 1 d . . .
H10B H 0.1966 0.4965 0.4682 0.037 Uiso 1 1 calc R A .
H10C H 0.2456 0.5613 0.5485 0.037 Uiso 1 1 calc R . .
C11 C 0.12362(17) 0.6477(3) 0.50089(12) 0.0291(4) Uani 1 1 d . A .
H11A H 0.0880 0.5810 0.5202 0.035 Uiso 1 1 calc R . .
H11B H 0.1359 0.7269 0.5355 0.035 Uiso 1 1 calc R . .
C12 C 0.12011(13) 0.7371(2) 0.37713(10) 0.0193(3) Uani 1 1 d . A .
C13 C 0.07060(13) 0.7966(2) 0.30362(11) 0.0190(3) Uani 1 1 d . A .
C14 C -0.06766(15) 0.8611(3) 0.21286(13) 0.0336(5) Uani 1 1 d . A .
H14A H -0.0769 0.9602 0.2179 0.040 Uiso 1 1 calc R . .
H14B H -0.1261 0.8165 0.1959 0.040 Uiso 1 1 calc R . .
C15 C -0.01579(15) 0.8366(3) 0.15594(12) 0.0299(5) Uani 1 1 d . . .
H15A H -0.0450 0.8825 0.1078 0.036 Uiso 1 1 calc R A .
H15B H -0.0129 0.7376 0.1462 0.036 Uiso 1 1 calc R . .
C16 C 0.07653(14) 0.8935(3) 0.18776(11) 0.0248(4) Uani 1 1 d . A .
H16A H 0.1123 0.8723 0.1527 0.030 Uiso 1 1 calc R . .
H16B H 0.0731 0.9940 0.1915 0.030 Uiso 1 1 calc R . .
C17 C 0.22117(14) 1.0497(2) 0.40941(12) 0.0234(4) Uani 1 1 d . A .
H17A H 0.1881 0.9859 0.4293 0.028 Uiso 1 1 calc R . .
C18 C 0.23245(15) 1.1810(2) 0.43912(13) 0.0273(4) Uani 1 1 d . . .
H18A H 0.2079 1.2062 0.4788 0.033 Uiso 1 1 calc R A .
C19 C 0.28003(15) 1.2741(3) 0.40977(14) 0.0300(5) Uani 1 1 d . A .
H19A H 0.2889 1.3642 0.4293 0.036 Uiso 1 1 calc R . .
C20 C 0.31455(15) 1.2349(2) 0.35182(14) 0.0280(4) Uani 1 1 d . . .
H20A H 0.3471 1.2978 0.3308 0.034 Uiso 1 1 calc R A .
C21 C 0.30100(13) 1.1022(2) 0.32467(12) 0.0211(4) Uani 1 1 d . A .
C22 C 0.33881(14) 1.0509(2) 0.26377(13) 0.0236(4) Uani 1 1 d . A .
H22A H 0.3365 1.1234 0.2259 0.028 Uiso 1 1 calc R . .
H22B H 0.4011 1.0240 0.2853 0.028 Uiso 1 1 calc R . .
O1 O 0.9552(5) 0.5625(8) 0.0187(4) 0.0820(19) Uiso 0.50 1 d P . .
C23 C 1.0016(5) 0.4898(7) -0.0173(3) 0.0401(12) Uiso 0.50 1 d P . .

loop_
_atom_site_aniso_label
_atom_site_aniso_U_11
_atom_site_aniso_U_22
_atom_site_aniso_U_33
_atom_site_aniso_U_23
_atom_site_aniso_U_13
_atom_site_aniso_U_12
Fe1 0.01789(12) 0.01818(12) 0.01331(11) -0.00128(9) 0.00483(9) 0.00154(9)
N1 0.0211(7) 0.0204(8) 0.0203(7) -0.0056(6) 0.0028(6) 0.0020(6)
N2 0.0311(10) 0.0279(10) 0.0427(12) -0.0126(9) -0.0078(9) 0.0101(8)
N3 0.0288(9) 0.0186(8) 0.0320(9) -0.0066(7) 0.0037(7) 0.0050(7)
N4 0.0209(7) 0.0198(7) 0.0157(7) -0.0020(6) 0.0051(6) -0.0008(6)
N5 0.0232(8) 0.0196(7) 0.0126(6) 0.0006(5) 0.0032(6) 0.0011(6)
N6 0.0268(9) 0.0338(10) 0.0193(7) 0.0068(7) 0.0103(7) 0.0011(7)
N7 0.0196(8) 0.0415(11) 0.0175(7) 0.0061(7) 0.0065(6) -0.0006(7)
N8 0.0199(7) 0.0239(8) 0.0123(6) 0.0010(6) 0.0050(5) 0.0016(6)
N9 0.0184(7) 0.0211(8) 0.0187(7) -0.0030(6) 0.0045(6) 0.0030(6)
N10 0.0200(7) 0.0213(8) 0.0196(7) -0.0022(6) 0.0082(6) 0.0013(6)
Br1 0.03190(11) 0.02704(11) 0.02858(11) 0.00083(8) 0.01748(9) 0.00016(8)
Br2 0.02229(10) 0.02137(11) 0.06309(17) -0.00332(10) 0.02132(11) -0.00401(8)
C1 0.0245(10) 0.0298(11) 0.0276(10) -0.0107(9) -0.0035(8) 0.0029(8)
C3 0.0268(11) 0.0334(13) 0.0416(14) -0.0073(10) -0.0060(10) 0.0049(9)
C4 0.0211(9) 0.0213(9) 0.0238(9) -0.0032(7) 0.0024(7) 0.0024(7)
C5 0.0233(9) 0.0160(8) 0.0193(8) -0.0010(6) 0.0053(7) -0.0005(7)
C7 0.0352(11) 0.0351(12) 0.0203(9) -0.0094(8) 0.0069(8) 0.0000(9)
C8 0.0262(10) 0.0301(11) 0.0199(8) -0.0066(8) 0.0068(7) -0.0061(8)
C9 0.0290(10) 0.0267(10) 0.0149(8) 0.0032(7) 0.0025(7) 0.0017(8)
C10 0.0370(12) 0.0341(12) 0.0226(9) 0.0092(9) 0.0093(9) 0.0068(10)
C11 0.0387(12) 0.0332(11) 0.0168(8) 0.0060(8) 0.0101(8) 0.0041(10)
C12 0.0245(9) 0.0209(8) 0.0132(7) 0.0000(6) 0.0066(6) -0.0009(7)
C13 0.0200(8) 0.0227(9) 0.0150(7) 0.0005(6) 0.0062(6) 0.0002(7)
C14 0.0223(10) 0.0586(17) 0.0199(9) 0.0080(10) 0.0057(8) 0.0048(10)
C15 0.0222(9) 0.0511(15) 0.0154(8) 0.0024(9) 0.0035(7) 0.0009(9)
C16 0.0228(9) 0.0355(11) 0.0158(8) 0.0075(8) 0.0051(7) 0.0014(8)
C17 0.0235(9) 0.0268(10) 0.0200(8) -0.0052(7) 0.0064(7) 0.0042(8)
C18 0.0242(9) 0.0305(11) 0.0246(9) -0.0099(8) 0.0023(8) 0.0081(8)
C19 0.0244(10) 0.0260(10) 0.0349(11) -0.0133(9) 0.0001(8) 0.0038(8)
C20 0.0211(9) 0.0227(10) 0.0377(12) -0.0063(9) 0.0040(8) -0.0010(8)
C21 0.0175(8) 0.0201(9) 0.0253(9) -0.0021(7) 0.0050(7) 0.0020(7)
C22 0.0217(9) 0.0227(9) 0.0284(10) -0.0029(8) 0.0106(7) -0.0023(7)

loop_
_atom_type_symbol
_atom_type_description
_atom_type_scat_dispersion_real
_atom_type_scat_dispersion_imag
_atom_type_scat_source
C C 0.0033 0.0016 'International Tables Vol C Tables 4.2.6.8 and 6.1.1.4'
H H 0.0000 0.0000 'International Tables Vol C Tables 4.2.6.8 and 6.1.1.4'
N N 0.0061 0.0033 'International Tables Vol C Tables 4.2.6.8 and 6.1.1.4'
Fe Fe 0.3463 0.8444 'International Tables Vol C Tables 4.2.6.8 and 6.1.1.4'
Br Br -0.2901 2.4595 'International Tables Vol C Tables 4.2.6.8 and 6.1.1.4'
O O 0.0106 0.0060 'International Tables Vol C Tables 4.2.6.8 and 6.1.1.4'

loop_
_geom_angle_atom_site_label_1
_geom_angle_atom_site_label_2
_geom_angle_atom_site_label_3
_geom_angle
_geom_angle_site_symmetry_1
_geom_angle_site_symmetry_3
_geom_angle_publ_flag
N9 Fe1 N5 94.36(7) . . ?
N9 Fe1 N4 168.64(7) . . ?
N5 Fe1 N4 95.04(7) . . ?
N9 Fe1 N8 92.62(7) . . ?
N5 Fe1 N8 79.50(7) . . ?
N4 Fe1 N8 95.34(7) . . ?
N9 Fe1 N1 93.11(7) . . ?
N5 Fe1 N1 93.55(7) . . ?
N4 Fe1 N1 79.97(7) . . ?
N8 Fe1 N1 171.31(8) . . ?
N9 Fe1 N10 80.99(7) . . ?
N5 Fe1 N10 173.64(7) . . ?
N4 Fe1 N10 90.08(7) . . ?
N8 Fe1 N10 96.30(7) . . ?
N1 Fe1 N10 91.04(7) . . ?
C4 N1 C1 116.81(18) . . ?
C4 N1 Fe1 115.22(14) . . ?
C1 N1 Fe1 127.52(14) . . ?
C4 N2 C3 121.4(2) . . ?
C4 N2 H2A 119.3 . . ?
C3 N2 H2A 119.3 . . ?
C5 N3 C6B 117.4(4) . . ?
C5 N3 C6A 121.6(2) . . ?
C5 N3 H3A 119.2 . . ?
C6B N3 H3A 116.9 . . ?
C6A N3 H3A 119.2 . . ?
C5 N3 H3B 121.3 . . ?
C6B N3 H3B 121.3 . . ?
C6A N3 H3B 111.2 . . ?
C5 N4 C8 115.34(18) . . ?
C5 N4 Fe1 115.63(14) . . ?
C8 N4 Fe1 127.96(14) . . ?
C12 N5 C9 118.01(17) . . ?
C12 N5 Fe1 116.36(13) . . ?
C9 N5 Fe1 125.57(14) . . ?
C12 N6 C11 119.87(19) . . ?
C12 N6 H6A 120.1 . . ?
C11 N6 H6A 120.1 . . ?
C13 N7 C14 121.03(18) . . ?
C13 N7 H7A 119.5 . . ?
C14 N7 H7A 119.5 . . ?
C13 N8 C16 117.22(17) . . ?
C13 N8 Fe1 116.10(13) . . ?
C16 N8 Fe1 126.64(13) . . ?
C17 N9 C21 118.04(19) . . ?
C17 N9 Fe1 127.02(16) . . ?
C21 N9 Fe1 114.91(13) . . ?
C22 N10 Fe1 108.27(13) . . ?
C22 N10 H10A 110.0 . . ?
Fe1 N10 H10A 110.0 . . ?
C22 N10 H10D 110.0 . . ?
Fe1 N10 H10D 110.0 . . ?
H10A N10 H10D 108.4 . . ?
C2B C1 N1 112.8(4) . . ?
N1 C1 C2A 113.4(2) . . ?
C2B C1 H1A 136.8 . . ?
N1 C1 H1A 108.9 . . ?
C2A C1 H1A 108.9 . . ?
C2B C1 H1B 68.8 . . ?
N1 C1 H1B 108.9 . . ?
C2A C1 H1B 108.9 . . ?
H1A C1 H1B 107.7 . . ?
C2B C1 H1C 109.0 . . ?
N1 C1 H1C 109.0 . . ?
C2A C1 H1C 136.1 . . ?
H1A C1 H1C 66.0 . . ?
C2B C1 H1D 109.1 . . ?
N1 C1 H1D 109.0 . . ?
C2A C1 H1D 68.6 . . ?
H1B C1 H1D 139.1 . . ?
H1C C1 H1D 107.8 . . ?
C3 C2A C1 113.4(3) . . ?
C3 C2A H1D 143.7 . . ?
C3 C2A H2B 108.9 . . ?
C1 C2A H2B 108.9 . . ?
H1D C2A H2B 104.0 . . ?
C3 C2A H2C 108.9 . . ?
C1 C2A H2C 108.9 . . ?
H1D C2A H2C 74.3 . . ?
H2B C2A H2C 107.7 . . ?
C1 C2A H3F 145.3 . . ?
H1D C2A H3F 143.8 . . ?
H2B C2A H3F 102.4 . . ?
H2C C2A H3F 74.3 . . ?
C1 C2B C3 116.6(5) . . ?
C1 C2B H2D 108.1 . . ?
C3 C2B H2D 108.1 . . ?
C1 C2B H2E 108.1 . . ?
C3 C2B H2E 108.1 . . ?
H2D C2B H2E 107.3 . . ?
N2 C3 C2A 109.5(3) . . ?
N2 C3 C2B 108.0(4) . . ?
N2 C3 H3C 109.8 . . ?
C2A C3 H3C 109.8 . . ?
C2B C3 H3C 70.5 . . ?
N2 C3 H3D 109.8 . . ?
C2A C3 H3D 109.8 . . ?
C2B C3 H3D 139.8 . . ?
H3C C3 H3D 108.2 . . ?
N2 C3 H3E 110.1 . . ?
C2A C3 H3E 138.0 . . ?
C2B C3 H3E 110.1 . . ?
H3D C3 H3E 68.7 . . ?
N2 C3 H3F 110.1 . . ?
C2A C3 H3F 69.8 . . ?
C2B C3 H3F 110.1 . . ?
H3C C3 H3F 137.4 . . ?
H3E C3 H3F 108.4 . . ?
N1 C4 N2 126.6(2) . . ?
N1 C4 C5 114.13(18) . . ?
N2 C4 C5 119.22(19) . . ?
N4 C5 N3 125.73(19) . . ?
N4 C5 C4 114.29(18) . . ?
N3 C5 C4 119.97(19) . . ?
N3 C6A C7 109.6(2) . . ?
N3 C6A H6B 109.7 . . ?
C7 C6A H6B 109.7 . . ?
N3 C6A H6C 109.7 . . ?
C7 C6A H6C 109.7 . . ?
H6B C6A H6C 108.2 . . ?
N3 C6B C7 102.3(6) . . ?
N3 C6B H6D 111.3 . . ?
C7 C6B H6D 111.3 . . ?
N3 C6B H6E 111.3 . . ?
C7 C6B H6E 111.3 . . ?
H6D C6B H6E 109.2 . . ?
C6A C7 C8 113.1(2) . . ?
C8 C7 C6B 94.6(4) . . ?
C6A C7 H7B 109.0 . . ?
C8 C7 H7B 109.0 . . ?
C6B C7 H7B 103.7 . . ?
C6A C7 H7C 109.0 . . ?
C8 C7 H7C 109.0 . . ?
C6B C7 H7C 131.1 . . ?
H7B C7 H7C 107.8 . . ?
C6A C7 H7D 91.3 . . ?
C8 C7 H7D 112.8 . . ?
C6B C7 H7D 112.8 . . ?
H7B C7 H7D 120.6 . . ?
C6A C7 H7E 114.7 . . ?
C8 C7 H7E 112.8 . . ?
C6B C7 H7E 112.8 . . ?
H7C C7 H7E 96.9 . . ?
H7D C7 H7E 110.3 . . ?
N4 C8 C7 110.67(18) . . ?
N4 C8 H8A 109.5 . . ?
C7 C8 H8A 109.5 . . ?
N4 C8 H8B 109.5 . . ?
C7 C8 H8B 109.5 . . ?
H8A C8 H8B 108.1 . . ?
N5 C9 C10 113.21(19) . . ?
N5 C9 H9A 108.9 . . ?
C10 C9 H9A 108.9 . . ?
N5 C9 H9B 108.9 . . ?
C10 C9 H9B 108.9 . . ?
H9A C9 H9B 107.7 . . ?
C11 C10 C9 110.5(2) . . ?
C11 C10 H10B 109.6 . . ?
C9 C10 H10B 109.6 . . ?
C11 C10 H10C 109.6 . . ?
C9 C10 H10C 109.6 . . ?
H10B C10 H10C 108.1 . . ?
N6 C11 C10 108.52(18) . . ?
N6 C11 H11A 110.0 . . ?
C10 C11 H11A 110.0 . . ?
N6 C11 H11B 110.0 . . ?
C10 C11 H11B 110.0 . . ?
H11A C11 H11B 108.4 . . ?
N5 C12 N6 126.65(18) . . ?
N5 C12 C13 113.87(17) . . ?
N6 C12 C13 119.47(18) . . ?
N8 C13 N7 125.73(18) . . ?
N8 C13 C12 113.88(17) . . ?
N7 C13 C12 120.38(17) . . ?
N7 C14 C15 108.55(19) . . ?
N7 C14 H14A 110.0 . . ?
C15 C14 H14A 110.0 . . ?
N7 C14 H14B 110.0 . . ?
C15 C14 H14B 110.0 . . ?
H14A C14 H14B 108.4 . . ?
C14 C15 C16 108.40(19) . . ?
C14 C15 H15A 110.0 . . ?
C16 C15 H15A 110.0 . . ?
C14 C15 H15B 110.0 . . ?
C16 C15 H15B 110.0 . . ?
H15A C15 H15B 108.4 . . ?
N8 C16 C15 112.56(18) . . ?
N8 C16 H16A 109.1 . . ?
C15 C16 H16A 109.1 . . ?
N8 C16 H16B 109.1 . . ?
C15 C16 H16B 109.1 . . ?
H16A C16 H16B 107.8 . . ?
N9 C17 C18 122.5(2) . . ?
N9 C17 H17A 118.7 . . ?
C18 C17 H17A 118.7 . . ?
C19 C18 C17 118.7(2) . . ?
C19 C18 H18A 120.6 . . ?
C17 C18 H18A 120.6 . . ?
C20 C19 C18 119.4(2) . . ?
C20 C19 H19A 120.3 . . ?
C18 C19 H19A 120.3 . . ?
C19 C20 C21 119.1(2) . . ?
C19 C20 H20A 120.5 . . ?
C21 C20 H20A 120.5 . . ?
N9 C21 C20 122.2(2) . . ?
N9 C21 C22 115.57(18) . . ?
C20 C21 C22 122.1(2) . . ?
N10 C22 C21 108.13(17) . . ?
N10 C22 H22A 110.1 . . ?
C21 C22 H22A 110.1 . . ?
N10 C22 H22B 110.1 . . ?
C21 C22 H22B 110.1 . . ?
H22A C22 H22B 108.4 . . ?
C23 C23 O1 117.7(15) 3_765 3_765 ?
O1 C23 O1 152.8(7) 3_765 . ?

loop_
_geom_bond_atom_site_label_1
_geom_bond_atom_site_label_2
_geom_bond_distance
_geom_bond_site_symmetry_2
_geom_bond_publ_flag
Fe1 N9 1.9777(18) . ?
Fe1 N5 1.9835(17) . ?
Fe1 N4 1.9856(17) . ?
Fe1 N8 1.9890(17) . ?
Fe1 N1 2.0027(18) . ?
Fe1 N10 2.0339(17) . ?
N1 C4 1.299(3) . ?
N1 C1 1.469(3) . ?
N2 C4 1.344(3) . ?
N2 C3 1.454(3) . ?
N2 H2A 0.8800 . ?
N3 C5 1.345(3) . ?
N3 C6B 1.474(9) . ?
N3 C6A 1.480(4) . ?
N3 H3A 0.8800 . ?
N3 H3B 0.8800 . ?
N4 C5 1.298(3) . ?
N4 C8 1.468(3) . ?
N5 C12 1.301(3) . ?
N5 C9 1.468(3) . ?
N6 C12 1.353(3) . ?
N6 C11 1.458(3) . ?
N6 H6A 0.8800 . ?
N7 C13 1.351(3) . ?
N7 C14 1.453(3) . ?
N7 H7A 0.8800 . ?
N8 C13 1.302(2) . ?
N8 C16 1.467(3) . ?
N9 C17 1.351(3) . ?
N9 C21 1.353(3) . ?
N10 C22 1.480(3) . ?
N10 H10A 0.9200 . ?
N10 H10D 0.9200 . ?
C1 C2B 1.428(8) . ?
C1 C2A 1.508(5) . ?
C1 H1A 0.9900 . ?
C1 H1B 0.9900 . ?
C1 H1C 0.9900 . ?
C1 H1D 0.9900 . ?
C2A C3 1.464(5) . ?
C2A H2B 0.9900 . ?
C2A H2C 0.9900 . ?
C2B C3 1.491(8) . ?
C2B H2D 0.9900 . ?
C2B H2E 0.9900 . ?
C3 H3C 0.9900 . ?
C3 H3D 0.9900 . ?
C3 H3E 0.9900 . ?
C3 H3F 0.9900 . ?
C4 C5 1.490(3) . ?
C6A C7 1.496(4) . ?
C6A H6B 0.9900 . ?
C6A H6C 0.9900 . ?
C6B C7 1.644(10) . ?
C6B H6D 0.9900 . ?
C6B H6E 0.9900 . ?
C7 C8 1.513(3) . ?
C7 H7B 0.9900 . ?
C7 H7C 0.9900 . ?
C7 H7D 0.9900 . ?
C7 H7E 0.9900 . ?
C8 H8A 0.9900 . ?
C8 H8B 0.9900 . ?
C9 C10 1.527(3) . ?
C9 H9A 0.9900 . ?
C9 H9B 0.9900 . ?
C10 C11 1.511(4) . ?
C10 H10B 0.9900 . ?
C10 H10C 0.9900 . ?
C11 H11A 0.9900 . ?
C11 H11B 0.9900 . ?
C12 C13 1.487(3) . ?
C14 C15 1.517(3) . ?
C14 H14A 0.9900 . ?
C14 H14B 0.9900 . ?
C15 C16 1.519(3) . ?
C15 H15A 0.9900 . ?
C15 H15B 0.9900 . ?
C16 H16A 0.9900 . ?
C16 H16B 0.9900 . ?
C17 C18 1.390(3) . ?
C17 H17A 0.9500 . ?
C18 C19 1.383(4) . ?
C18 H18A 0.9500 . ?
C19 C20 1.381(3) . ?
C19 H19A 0.9500 . ?
C20 C21 1.389(3) . ?
C20 H20A 0.9500 . ?
C21 C22 1.496(3) . ?
C22 H22A 0.9900 . ?
C22 H22B 0.9900 . ?
O1 C23 0.859(9) 3_765 ?
O1 C23 1.323(10) . ?
C23 C23 0.683(10) 3_765 ?
C23 O1 0.859(9) 3_765 ?

loop_
_geom_hbond_atom_site_label_D
_geom_hbond_atom_site_label_H
_geom_hbond_atom_site_label_A
_geom_hbond_distance_DH
_geom_hbond_distance_HA
_geom_hbond_distance_DA
_geom_hbond_angle_DHA
_geom_hbond_site_symmetry_A
N2 H2A Br2 0.88 2.47 3.331(2) 165.0 2_645
N3 H3A Br2 0.88 2.57 3.451(2) 177.4 2_645
N6 H6A Br1 0.88 2.50 3.368(2) 169.5 2
N7 H7A Br1 0.88 2.52 3.3925(18) 173.0 2
N10 H10A Br2 0.92 2.54 3.4143(17) 158.1 .
N10 H10D Br1 0.92 2.95 3.7445(18) 145.7 1_565
